data_7036468
loop_
_publ_author_name
'Yuan, Guozan'
'Hu, Guoli'
'Shan, Weilong'
'Jin, Suo'
'Gu, Qingyun'
'Chen, Jing'

_publ_section_title
;
 Structural and luminescence modulation in 8-hydroxyquinolinate-based
 coordination polymers by varying the dicarboxylic acid.
;
_journal_issue 40
_journal_name_full 'Dalton transactions (Cambridge, England : 2003)'
_journal_page_first 17774
_journal_page_last 17783
_journal_paper_doi 10.1039/c5dt02692j
_journal_volume 44
_journal_year 2015
_chemical_formula_sum 'C48 H54 I2 N4 O16 Zn3'
_chemical_formula_weight 1392.86
_chemical_name_systematic
; 
 ? 
;
_space_group_crystal_system monoclinic
_space_group_IT_number 15
_space_group_name_Hall '-C 2yc'
_space_group_name_H-M_alt 'C 1 2/c 1'
_symmetry_space_group_name_Hall '-C 2yc'
_symmetry_space_group_name_H-M 'C 1 2/c 1'
_atom_sites_solution_hydrogens geom
_audit_creation_method SHELXL-2013
_audit_update_record
;
2015-09-01 deposited with the CCDC.
2015-09-02 downloaded from the CCDC.
;
_cell_angle_alpha 90
_cell_angle_beta 101.411(3)
_cell_angle_gamma 90
_cell_formula_units_Z 4
_cell_length_a 18.243(4)
_cell_length_b 17.053(4)
_cell_length_c 23.570(5)
_cell_measurement_reflns_used 4348
_cell_measurement_temperature 296(2)
_cell_measurement_theta_max 22.18
_cell_measurement_theta_min 2.55
_cell_volume 7188(3)
_computing_cell_refinement 'Bruker SMART'
_computing_data_collection 'Bruker SMART'
_computing_data_reduction 'Bruker SAINT'
_computing_molecular_graphics 'Bruker SHELXTL'
_computing_publication_material 'Bruker SHELXTL'
_computing_structure_refinement 'SHELXL-2013 (Sheldrick, 2013)'
_computing_structure_solution 'Bruker SHELXTL'
_diffrn_ambient_temperature 296(2)
_diffrn_measured_fraction_theta_full 0.998
_diffrn_measured_fraction_theta_max 0.995
_diffrn_measurement_device_type 'CCD area detector'
_diffrn_measurement_method 'phi and omega scans'
_diffrn_radiation_type MoK\a
_diffrn_radiation_wavelength 0.71073
_diffrn_reflns_av_R_equivalents 0.0322
_diffrn_reflns_av_unetI/netI 0.0469
_diffrn_reflns_laue_measured_fraction_full 0.998
_diffrn_reflns_laue_measured_fraction_max 0.995
_diffrn_reflns_limit_h_max 23
_diffrn_reflns_limit_h_min -23
_diffrn_reflns_limit_k_max 22
_diffrn_reflns_limit_k_min -21
_diffrn_reflns_limit_l_max 23
_diffrn_reflns_limit_l_min -30
_diffrn_reflns_number 22312
_diffrn_reflns_point_group_measured_fraction_full 0.998
_diffrn_reflns_point_group_measured_fraction_max 0.995
_diffrn_reflns_theta_full 25.242
_diffrn_reflns_theta_max 27.558
_diffrn_reflns_theta_min 2.278
_exptl_absorpt_coefficient_mu 1.905
_exptl_absorpt_correction_type multi-scan
_exptl_crystal_colour red
_exptl_crystal_density_diffrn 1.287
_exptl_crystal_description block
_exptl_crystal_F_000 2776
_exptl_crystal_size_max 0.200
_exptl_crystal_size_mid 0.190
_exptl_crystal_size_min 0.190
_exptl_transmission_factor_max 0.696
_exptl_transmission_factor_min 0.690
_platon_squeeze_details
; 
 In asymmetric unit of this data, there were disordered 
 solvent molecules (one methanol and three water molecules) 
 which could not be restrained properly. Therefore, SQUEEZE 
 algorithm was used to omit them. 
;
_refine_diff_density_max 0.656
_refine_diff_density_min -0.404
_refine_diff_density_rms 0.077
_refine_ls_extinction_method none
_refine_ls_goodness_of_fit_ref 0.880
_refine_ls_hydrogen_treatment constr
_refine_ls_matrix_type full
_refine_ls_number_parameters 285
_refine_ls_number_reflns 8278
_refine_ls_number_restraints 0
_refine_ls_restrained_S_all 0.880
_refine_ls_R_factor_all 0.0811
_refine_ls_R_factor_gt 0.0437
_refine_ls_shift/su_max 0.001
_refine_ls_shift/su_mean 0.000
_refine_ls_structure_factor_coef Fsqd
_refine_ls_weighting_details
; 
 w=1/[\s^2^(Fo^2^)+(0.0792P)^2^] 
 where P=(Fo^2^+2Fc^2^)/3 
;
_refine_ls_weighting_scheme calc
_refine_ls_wR_factor_gt 0.1256
_refine_ls_wR_factor_ref 0.1387
_reflns_Friedel_coverage 0.000
_reflns_number_gt 4495
_reflns_number_total 8278
_reflns_threshold_expression 'I > 2\s(I)'
_cod_data_source_file c5dt02692j2.cif
_cod_data_source_block 4
_cod_depositor_comments 'Adding full bibliography for 7036465--7036470.cif.'
_cod_database_code 7036468
_shelx_space_group_comment
; 
The symmetry employed for this shelxl refinement is uniquely defined 
by the following loop, which should always be used as a source of 
symmetry information in preference to the above space-group names. 
They are only intended as comments. 
;
_shelx_estimated_absorpt_t_min 0.702
_shelx_estimated_absorpt_t_max 0.714
_shelxl_version_number 2013-2

loop_
_space_group_symop_operation_xyz
'x, y, z'
'-x, y, -z+1/2'
'x+1/2, y+1/2, z'
'-x+1/2, y+1/2, -z+1/2'
'-x, -y, -z'
'x, -y, z-1/2'
'-x+1/2, -y+1/2, -z'
'x+1/2, -y+1/2, z-1/2'

loop_
_atom_site_label
_atom_site_type_symbol
_atom_site_fract_x
_atom_site_fract_y
_atom_site_fract_z
_atom_site_U_iso_or_equiv
_atom_site_adp_type
_atom_site_occupancy
_atom_site_site_symmetry_order
_atom_site_calc_flag
_atom_site_refinement_flags_posn
_atom_site_refinement_flags_adp
_atom_site_refinement_flags_occupancy
I1 I 1.12372(2) 1.29306(2) 0.28681(2) 0.09823(16) Uani 1 1 d . . .
Zn1 Zn 0.81594(2) 0.80926(2) 0.02782(2) 0.06940(17) Uani 1 1 d . . .
O1 O 0.79356(16) 0.72141(15) -0.02915(15) 0.0881(10) Uani 1 1 d . . .
N1 N 0.92213(16) 0.79873(15) -0.00075(14) 0.0597(7) Uani 1 1 d . . .
C1 C 0.8480(2) 0.69940(19) -0.05543(19) 0.0677(11) Uani 1 1 d . . .
Zn2 Zn 1.0000 1.22431(4) 0.2500 0.06710(19) Uani 1 2 d S T P
O2 O 0.80771(15) 0.92255(14) 0.04597(15) 0.0754(8) Uani 1 1 d . . .
N2 N 1.01535(17) 1.14309(18) 0.18825(13) 0.0675(8) Uani 1 1 d . . .
C2 C 0.8409(2) 0.6402(2) -0.0962(2) 0.0801(12) Uani 1 1 d . . .
H2A H 0.7964 0.6123 -0.1060 0.096 Uiso 1 1 calc R U .
O3 O 0.77432(18) 0.92010(16) -0.04864(16) 0.0963(10) Uani 1 1 d . . .
C3 C 0.9022(2) 0.6221(2) -0.12301(19) 0.0823(12) Uani 1 1 d . . .
H3A H 0.8966 0.5829 -0.1510 0.099 Uiso 1 1 calc R U .
O4 O 0.8598(2) 0.7681(2) 0.11012(18) 0.1305(13) Uani 1 1 d . . .
C4 C 0.9684(2) 0.6601(3) -0.10917(19) 0.0769(11) Uani 1 1 d . . .
H4B H 1.0076 0.6461 -0.1270 0.092 Uiso 1 1 calc R U .
C5 C 0.9779(2) 0.7203(2) -0.06823(18) 0.0629(9) Uani 1 1 d . . .
C6 C 0.91717(19) 0.74046(19) -0.04116(17) 0.0571(9) Uani 1 1 d . . .
C7 C 1.0432(2) 0.7637(3) -0.0509(2) 0.0776(12) Uani 1 1 d . . .
H7A H 1.0848 0.7520 -0.0667 0.093 Uiso 1 1 calc R U .
C8 C 1.0476(2) 0.8218(2) -0.01203(19) 0.0749(11) Uani 1 1 d . . .
H8A H 1.0915 0.8505 -0.0017 0.090 Uiso 1 1 calc R U .
C9 C 0.9853(2) 0.8395(2) 0.01328(17) 0.0637(9) Uani 1 1 d . . .
C10 C 0.9843(2) 0.9027(2) 0.05503(17) 0.0699(10) Uani 1 1 d . . .
H10A H 0.9434 0.9038 0.0731 0.084 Uiso 1 1 calc R U .
C11 C 1.0345(2) 0.9582(2) 0.07002(17) 0.0683(10) Uani 1 1 d . . .
H11A H 1.0773 0.9568 0.0542 0.082 Uiso 1 1 calc R U .
C12 C 1.0271(2) 1.0225(2) 0.11042(17) 0.0662(10) Uani 1 1 d . . .
C13 C 0.9641(2) 1.0306(3) 0.1346(2) 0.0813(12) Uani 1 1 d . . .
H13A H 0.9247 0.9953 0.1253 0.098 Uiso 1 1 calc R U .
C14 C 0.9603(2) 1.0909(3) 0.1724(2) 0.0851(13) Uani 1 1 d . . .
H14A H 0.9173 1.0959 0.1877 0.102 Uiso 1 1 calc R U .
C15 C 1.0743(2) 1.1362(2) 0.16443(17) 0.0698(10) Uani 1 1 d . . .
H15A H 1.1125 1.1727 0.1743 0.084 Uiso 1 1 calc R U .
C16 C 1.0827(2) 1.0784(2) 0.12589(17) 0.0696(10) Uani 1 1 d . . .
H16A H 1.1256 1.0765 0.1102 0.084 Uiso 1 1 calc R U .
C17 C 0.77109(19) 1.04218(19) -0.00129(18) 0.0617(9) Uani 1 1 d . . .
C18 C 0.7776(2) 1.0825(2) 0.05024(18) 0.0676(10) Uani 1 1 d . . .
H18A H 0.7882 1.0554 0.0851 0.081 Uiso 1 1 calc R U .
C19 C 0.7685(2) 1.1634(2) 0.05019(18) 0.0679(10) Uani 1 1 d . . .
H19A H 0.7725 1.1893 0.0854 0.081 Uiso 1 1 calc R U .
C20 C 0.75357(19) 1.20648(18) -0.00012(17) 0.0580(9) Uani 1 1 d . . .
C21 C 0.7449(3) 1.1643(2) -0.05109(18) 0.0841(13) Uani 1 1 d . . .
H21A H 0.7329 1.1910 -0.0861 0.101 Uiso 1 1 calc R U .
C22 C 0.7535(2) 1.0843(2) -0.05183(19) 0.0810(12) Uani 1 1 d . . .
H22A H 0.7473 1.0583 -0.0871 0.097 Uiso 1 1 calc R U .
C23 C 0.7842(2) 0.9555(2) -0.0021(2) 0.0686(11) Uani 1 1 d . . .

loop_
_atom_site_aniso_label
_atom_site_aniso_U_11
_atom_site_aniso_U_22
_atom_site_aniso_U_33
_atom_site_aniso_U_23
_atom_site_aniso_U_13
_atom_site_aniso_U_12
I1 0.0871(2) 0.1275(3) 0.0765(2) -0.00313(18) 0.00728(16) -0.03531(18)
Zn1 0.0704(3) 0.0403(2) 0.1080(4) -0.0114(2) 0.0433(3) -0.00848(18)
O1 0.0786(19) 0.0553(15) 0.148(3) -0.0384(17) 0.0661(19) -0.0219(13)
N1 0.0609(18) 0.0433(15) 0.081(2) -0.0025(15) 0.0284(15) -0.0002(13)
C1 0.074(3) 0.0443(19) 0.094(3) -0.0095(19) 0.039(2) -0.0020(17)
Zn2 0.0659(4) 0.0724(4) 0.0612(4) 0.000 0.0080(3) 0.000
O2 0.0701(18) 0.0416(13) 0.120(2) 0.0018(15) 0.0315(16) -0.0039(12)
N2 0.0590(19) 0.073(2) 0.071(2) -0.0037(16) 0.0150(15) -0.0057(15)
C2 0.082(3) 0.062(2) 0.107(3) -0.018(2) 0.043(2) -0.011(2)
O3 0.110(2) 0.0520(16) 0.130(3) -0.0177(18) 0.032(2) 0.0018(15)
C3 0.098(3) 0.064(3) 0.093(3) -0.020(2) 0.038(3) -0.002(2)
O4 0.134(3) 0.132(3) 0.130(3) 0.037(3) 0.036(3) 0.020(3)
C4 0.080(3) 0.077(3) 0.084(3) -0.010(2) 0.041(2) 0.007(2)
C5 0.063(2) 0.054(2) 0.077(3) 0.0032(19) 0.0278(19) 0.0065(17)
C6 0.062(2) 0.0383(17) 0.077(2) 0.0064(17) 0.0279(18) 0.0038(15)
C7 0.057(2) 0.086(3) 0.097(3) -0.010(3) 0.032(2) 0.007(2)
C8 0.051(2) 0.080(3) 0.097(3) -0.016(2) 0.021(2) 0.0002(18)
C9 0.061(2) 0.056(2) 0.076(3) -0.0003(19) 0.0172(19) 0.0021(17)
C10 0.060(2) 0.067(2) 0.086(3) -0.008(2) 0.022(2) 0.0014(19)
C11 0.051(2) 0.072(2) 0.085(3) -0.011(2) 0.0192(18) -0.0012(18)
C12 0.057(2) 0.065(2) 0.076(3) 0.000(2) 0.0127(18) 0.0004(18)
C13 0.062(3) 0.081(3) 0.107(3) -0.025(3) 0.032(2) -0.016(2)
C14 0.066(3) 0.093(3) 0.103(3) -0.025(3) 0.033(2) -0.015(2)
C15 0.057(2) 0.074(3) 0.077(3) -0.007(2) 0.0116(19) -0.0059(18)
C16 0.056(2) 0.071(2) 0.085(3) -0.005(2) 0.019(2) -0.0042(18)
C17 0.048(2) 0.0437(19) 0.095(3) -0.003(2) 0.0180(19) 0.0017(14)
C18 0.074(3) 0.049(2) 0.082(3) 0.003(2) 0.022(2) 0.0025(17)
C19 0.076(3) 0.0456(19) 0.086(3) -0.009(2) 0.024(2) 0.0033(18)
C20 0.0466(19) 0.0455(18) 0.077(2) -0.0073(19) 0.0015(16) 0.0066(14)
C21 0.118(4) 0.046(2) 0.074(3) -0.004(2) -0.014(2) 0.019(2)
C22 0.097(3) 0.055(2) 0.084(3) -0.020(2) 0.000(2) 0.007(2)
C23 0.053(2) 0.045(2) 0.115(4) -0.015(2) 0.033(2) -0.0098(16)

loop_
_atom_type_symbol
_atom_type_description
_atom_type_scat_dispersion_real
_atom_type_scat_dispersion_imag
_atom_type_scat_source
C C 0.0033 0.0016 'International Tables Vol C Tables 4.2.6.8 and 6.1.1.4'
H H 0.0000 0.0000 'International Tables Vol C Tables 4.2.6.8 and 6.1.1.4'
N N 0.0061 0.0033 'International Tables Vol C Tables 4.2.6.8 and 6.1.1.4'
O O 0.0106 0.0060 'International Tables Vol C Tables 4.2.6.8 and 6.1.1.4'
Zn Zn 0.2839 1.4301 'International Tables Vol C Tables 4.2.6.8 and 6.1.1.4'
I I -0.4742 1.8119 'International Tables Vol C Tables 4.2.6.8 and 6.1.1.4'

loop_
_geom_angle_atom_site_label_1
_geom_angle_atom_site_label_2
_geom_angle_atom_site_label_3
_geom_angle
_geom_angle_site_symmetry_1
_geom_angle_site_symmetry_3
O2 Zn1 O1 149.03(15) . .
O2 Zn1 O4 99.17(16) . .
O1 Zn1 O4 111.42(15) . .
O2 Zn1 O1 97.34(10) . 7_665
O1 Zn1 O1 75.61(11) . 7_665
O4 Zn1 O1 95.48(15) . 7_665
O2 Zn1 N1 104.81(10) . .
O1 Zn1 N1 78.86(10) . .
O4 Zn1 N1 93.38(14) . .
O1 Zn1 N1 154.47(11) 7_665 .
C1 O1 Zn1 117.0(2) . .
C1 O1 Zn1 138.6(2) . 7_665
Zn1 O1 Zn1 104.39(11) . 7_665
C9 N1 C6 119.2(3) . .
C9 N1 Zn1 131.2(2) . .
C6 N1 Zn1 109.5(2) . .
O1 C1 C2 123.9(4) . .
O1 C1 C6 117.5(3) . .
C2 C1 C6 118.6(3) . .
N2 Zn2 N2 95.90(18) . 2_755
N2 Zn2 I1 107.69(9) . 2_755
N2 Zn2 I1 108.35(8) 2_755 2_755
N2 Zn2 I1 108.35(8) . .
N2 Zn2 I1 107.69(9) 2_755 .
I1 Zn2 I1 124.99(4) 2_755 .
C23 O2 Zn1 105.5(3) . .
C15 N2 C14 117.0(3) . .
C15 N2 Zn2 126.7(3) . .
C14 N2 Zn2 116.3(3) . .
C1 C2 C3 119.6(4) . .
C1 C2 H2A 120.2 . .
C3 C2 H2A 120.2 . .
C4 C3 C2 122.1(4) . .
C4 C3 H3A 119.0 . .
C2 C3 H3A 119.0 . .
C3 C4 C5 120.2(3) . .
C3 C4 H4B 119.9 . .
C5 C4 H4B 119.9 . .
C7 C5 C4 125.1(3) . .
C7 C5 C6 115.9(3) . .
C4 C5 C6 119.1(4) . .
N1 C6 C1 117.1(3) . .
N1 C6 C5 122.5(3) . .
C1 C6 C5 120.4(3) . .
C8 C7 C5 121.6(3) . .
C8 C7 H7A 119.2 . .
C5 C7 H7A 119.2 . .
C7 C8 C9 120.1(4) . .
C7 C8 H8A 120.0 . .
C9 C8 H8A 120.0 . .
N1 C9 C8 120.7(3) . .
N1 C9 C10 115.3(3) . .
C8 C9 C10 123.9(4) . .
C11 C10 C9 127.7(4) . .
C11 C10 H10A 116.2 . .
C9 C10 H10A 116.2 . .
C10 C11 C12 124.1(3) . .
C10 C11 H11A 117.9 . .
C12 C11 H11A 117.9 . .
C16 C12 C13 116.5(4) . .
C16 C12 C11 121.6(3) . .
C13 C12 C11 121.8(4) . .
C14 C13 C12 119.6(4) . .
C14 C13 H13A 120.2 . .
C12 C13 H13A 120.2 . .
N2 C14 C13 123.3(4) . .
N2 C14 H14A 118.4 . .
C13 C14 H14A 118.4 . .
N2 C15 C16 123.9(4) . .
N2 C15 H15A 118.0 . .
C16 C15 H15A 118.0 . .
C15 C16 C12 119.7(4) . .
C15 C16 H16A 120.2 . .
C12 C16 H16A 120.2 . .
C22 C17 C18 117.9(3) . .
C22 C17 C23 121.1(4) . .
C18 C17 C23 121.1(4) . .
C17 C18 C19 120.3(4) . .
C17 C18 H18A 119.9 . .
C19 C18 H18A 119.9 . .
C20 C19 C18 122.3(4) . .
C20 C19 H19A 118.8 . .
C18 C19 H19A 118.8 . .
C19 C20 C21 116.1(3) . .
C19 C20 C20 122.1(4) . 7_675
C21 C20 C20 121.8(4) . 7_675
C22 C21 C20 122.3(4) . .
C22 C21 H21A 118.8 . .
C20 C21 H21A 118.8 . .
C21 C22 C17 121.1(4) . .
C21 C22 H22A 119.5 . .
C17 C22 H22A 119.5 . .
O3 C23 O2 122.9(4) . .
O3 C23 C17 119.9(4) . .
O2 C23 C17 117.1(4) . .

loop_
_geom_bond_atom_site_label_1
_geom_bond_atom_site_label_2
_geom_bond_distance
_geom_bond_site_symmetry_2
I1 Zn2 2.5391(6) .
Zn1 O2 1.991(2) .
Zn1 O1 1.999(3) .
Zn1 O4 2.069(4) .
Zn1 O1 2.071(3) 7_665
Zn1 N1 2.181(3) .
O1 C1 1.324(4) .
O1 Zn1 2.071(3) 7_665
N1 C9 1.331(4) .
N1 C6 1.367(4) .
C1 C2 1.382(5) .
C1 C6 1.424(5) .
Zn2 N2 2.068(3) .
Zn2 N2 2.068(3) 2_755
Zn2 I1 2.5391(6) 2_755
O2 C23 1.261(5) .
N2 C15 1.313(4) .
N2 C14 1.339(5) .
C2 C3 1.423(5) .
C2 H2A 0.9300 .
O3 C23 1.234(5) .
C3 C4 1.351(6) .
C3 H3A 0.9300 .
C4 C5 1.396(6) .
C4 H4B 0.9300 .
C5 C7 1.394(6) .
C5 C6 1.426(5) .
C7 C8 1.342(6) .
C7 H7A 0.9300 .
C8 C9 1.416(5) .
C8 H8A 0.9300 .
C9 C10 1.462(5) .
C10 C11 1.314(5) .
C10 H10A 0.9300 .
C11 C12 1.477(5) .
C11 H11A 0.9300 .
C12 C16 1.387(5) .
C12 C13 1.388(5) .
C13 C14 1.370(5) .
C13 H13A 0.9300 .
C14 H14A 0.9300 .
C15 C16 1.370(5) .
C15 H15A 0.9300 .
C16 H16A 0.9300 .
C17 C22 1.374(5) .
C17 C18 1.380(5) .
C17 C23 1.498(5) .
C18 C19 1.389(5) .
C18 H18A 0.9300 .
C19 C20 1.376(5) .
C19 H19A 0.9300 .
C20 C21 1.383(5) .
C20 C20 1.490(6) 7_675
C21 C22 1.373(5) .
C21 H21A 0.9300 .
C22 H22A 0.9300 .

loop_
_platon_squeeze_void_nr
_platon_squeeze_void_average_x
_platon_squeeze_void_average_y
_platon_squeeze_void_average_z
_platon_squeeze_void_volume
_platon_squeeze_void_count_electrons
1 0.192 -0.218 0.261 3454.0 52.3
